data_7151880
loop_
_publ_author_name
'Chevallier, Floris'
'Halauko, Yury S.'
'Pecceu, Christelle'
'Nassar, Ibrahim F.'
'Dam, To Uyen'
'Roisnel, Thierry'
'Matulis, Vadim E.'
'Ivashkevich, Oleg A.'
'Mongin, Florence'

_publ_section_title
;
 N-aryl pyrazoles: DFT calculations of CH acidity and deprotonative
 metallation using a combination of lithium and zinc amides
;
_journal_issue 12
_journal_name_full 'Organic &amp; Biomolecular Chemistry'
_journal_page_first 4671
_journal_paper_doi 10.1039/c1ob05267e
_journal_volume 9
_journal_year 2011
_chemical_compound_source 'synthesis as described'
_chemical_formula_moiety 'C8 H5 I2 N3'
_chemical_formula_sum 'C8 H5 I2 N3'
_chemical_formula_weight 396.95
_chemical_name_systematic
;
?
;
_space_group_IT_number 14
_symmetry_cell_setting monoclinic
_symmetry_Int_Tables_number 14
_symmetry_space_group_name_Hall '-P 2yn'
_symmetry_space_group_name_H-M 'P 1 21/n 1'
_atom_sites_solution_hydrogens geom
_atom_sites_solution_primary direct
_atom_sites_solution_secondary difmap
_audit_conform_dict_location ftp://ftp.iucr.org/pub/cif_core.dic
_audit_conform_dict_name cif_core.dic
_audit_conform_dict_version 2.4
_audit_creation_date 2009-05-04T14:17:34-00:00
_audit_creation_method 'WinGX routine CIF_UPDATE'
_cell_angle_alpha 90
_cell_angle_beta 101.594(2)
_cell_angle_gamma 90
_cell_formula_units_Z 4
_cell_length_a 6.8316(4)
_cell_length_b 13.4938(7)
_cell_length_c 12.1649(7)
_cell_measurement_reflns_used 4772
_cell_measurement_temperature 100(2)
_cell_measurement_theta_max 27.47
_cell_measurement_theta_min 3.04
_cell_measurement_wavelength 0.71073
_cell_volume 1098.53(11)
_computing_cell_refinement 'Bruker SMART'
_computing_data_collection 'Bruker SAINT'
_computing_data_reduction 'Bruker SAINT'
_computing_molecular_graphics 'Ortep-3 for Windows (Farrugia, 1997)'
_computing_publication_material 'WinGX publication routines (Farrugia, 1999)'
_computing_structure_refinement 'SHELXL-97 (Sheldrick, 1997)'
_computing_structure_solution 'SIR97 (Altomare et al., 1999)'
_diffrn_ambient_temperature 100(2)
_diffrn_detector 'CCD plate'
_diffrn_measured_fraction_theta_full 0.994
_diffrn_measured_fraction_theta_max 0.994
_diffrn_measurement_device_type 'APEXII, Bruker-AXS'
_diffrn_measurement_method 'CCD rotation images, thin slices'
_diffrn_radiation_monochromator graphite
_diffrn_radiation_probe x-ray
_diffrn_radiation_type MoK\a
_diffrn_radiation_wavelength 0.71073
_diffrn_reflns_av_R_equivalents 0.0308
_diffrn_reflns_av_unetI/netI 0.0292
_diffrn_reflns_limit_h_max 8
_diffrn_reflns_limit_h_min -8
_diffrn_reflns_limit_k_max 17
_diffrn_reflns_limit_k_min -13
_diffrn_reflns_limit_l_max 15
_diffrn_reflns_limit_l_min -15
_diffrn_reflns_number 8550
_diffrn_reflns_theta_full 27.48
_diffrn_reflns_theta_max 27.48
_diffrn_reflns_theta_min 3.4
_exptl_absorpt_coefficient_mu 5.685
_exptl_absorpt_correction_T_max 0.321
_exptl_absorpt_correction_T_min 0.153
_exptl_absorpt_correction_type multi-scan
_exptl_absorpt_process_details
;
[Sheldrick, G.M. (2002). SADABS Bruker AXS Inc., Madison, Wisconsin, USA]
;
_exptl_crystal_colour colourless
_exptl_crystal_density_diffrn 2.4
_exptl_crystal_density_method 'not measured'
_exptl_crystal_description prism
_exptl_crystal_F_000 720
_exptl_crystal_size_max 0.45
_exptl_crystal_size_mid 0.22
_exptl_crystal_size_min 0.2
_refine_diff_density_max 2.643
_refine_diff_density_min -1.71
_refine_diff_density_rms 0.174
_refine_ls_extinction_method none
_refine_ls_goodness_of_fit_ref 1.099
_refine_ls_hydrogen_treatment constr
_refine_ls_matrix_type full
_refine_ls_number_parameters 118
_refine_ls_number_reflns 2499
_refine_ls_number_restraints 0
_refine_ls_restrained_S_all 1.099
_refine_ls_R_factor_all 0.0319
_refine_ls_R_factor_gt 0.0291
_refine_ls_shift/su_max 0.002
_refine_ls_shift/su_mean 0
_refine_ls_structure_factor_coef Fsqd
_refine_ls_weighting_details 'calc w=1/[\s^2^(Fo^2^)+(0.0182P)^2^+5.5676P] where P=(Fo^2^+2Fc^2^)/3'
_refine_ls_weighting_scheme calc
_refine_ls_wR_factor_gt 0.0675
_refine_ls_wR_factor_ref 0.069
_reflns_number_gt 2315
_reflns_number_total 2499
_reflns_threshold_expression >2sigma(I)
_cod_data_source_file c1ob05267e.txt
_cod_data_source_block 8o
_cod_original_sg_symbol_H-M 'P 21/n'
_cod_database_code 7151880

loop_
_symmetry_equiv_pos_as_xyz
'x, y, z'
'-x+1/2, y+1/2, -z+1/2'
'-x, -y, -z'
'x-1/2, -y-1/2, z-1/2'

loop_
_atom_site_label
_atom_site_type_symbol
_atom_site_fract_x
_atom_site_fract_y
_atom_site_fract_z
_atom_site_U_iso_or_equiv
_atom_site_adp_type
_atom_site_occupancy
_atom_site_calc_flag
_atom_site_refinement_flags
_atom_site_disorder_assembly
_atom_site_disorder_group
I1 I 0.23875(4) -0.108266(18) 0.21082(2) 0.01308(9) Uani 1 d . . .
I2 I -0.26692(4) 0.12499(2) 0.21420(2) 0.02253(10) Uani 1 d . . .
C1 C 0.2233(5) 0.0365(3) 0.1496(3) 0.0113(7) Uani 1 d . . .
C2 C 0.2368(6) 0.0734(3) 0.0464(3) 0.0154(8) Uani 1 d . . .
H2 H 0.25 0.0372 -0.0187 0.018 Uiso 1 calc R . .
C3 C 0.2265(6) 0.1774(3) 0.0584(3) 0.0144(8) Uani 1 d . . .
H3 H 0.2329 0.2234 0.0002 0.017 Uiso 1 calc R . .
N4 N 0.2067(5) 0.2028(2) 0.1615(3) 0.0128(7) Uani 1 d . . .
N5 N 0.2054(5) 0.1148(2) 0.2174(3) 0.0092(6) Uani 1 d . . .
C6 C 0.1735(6) 0.1154(3) 0.3296(3) 0.0109(8) Uani 1 d . . .
C7 C 0.3318(6) 0.1127(3) 0.4207(4) 0.0168(9) Uani 1 d . . .
H7 H 0.4654 0.1078 0.4101 0.02 Uiso 1 calc R . .
C8 C 0.2910(7) 0.1174(3) 0.5286(4) 0.0219(10) Uani 1 d . . .
H8 H 0.3959 0.1158 0.593 0.026 Uiso 1 calc R . .
C9 C 0.0921(8) 0.1246(3) 0.5392(4) 0.0223(10) Uani 1 d . . .
H9 H 0.0643 0.1284 0.6125 0.027 Uiso 1 calc R . .
N10 N -0.0616(6) 0.1264(3) 0.4516(3) 0.0184(8) Uani 1 d . . .
C11 C -0.0201(6) 0.1219(3) 0.3502(3) 0.0129(8) Uani 1 d . . .

loop_
_atom_site_aniso_label
_atom_site_aniso_U_11
_atom_site_aniso_U_22
_atom_site_aniso_U_33
_atom_site_aniso_U_23
_atom_site_aniso_U_13
_atom_site_aniso_U_12
I1 0.01630(14) 0.00705(14) 0.01543(14) -0.00170(9) 0.00214(10) 0.00036(9)
I2 0.00999(14) 0.03643(19) 0.02114(16) -0.00315(12) 0.00308(11) 0.00233(11)
C1 0.0106(17) 0.0076(18) 0.0144(18) 0.0004(15) -0.0004(14) 0.0006(14)
C2 0.0182(19) 0.015(2) 0.0122(18) -0.0029(16) 0.0020(15) -0.0037(16)
C3 0.0158(18) 0.014(2) 0.0142(18) 0.0047(15) 0.0040(15) -0.0014(15)
N4 0.0162(16) 0.0073(16) 0.0150(16) 0.0041(13) 0.0036(13) 0.0002(13)
N5 0.0110(15) 0.0065(16) 0.0112(16) 0.0010(12) 0.0052(12) 0.0001(11)
C6 0.0161(19) 0.0046(18) 0.0131(18) -0.0025(14) 0.0053(15) 0.0013(14)
C7 0.0166(19) 0.018(2) 0.016(2) -0.0013(16) 0.0033(16) -0.0012(16)
C8 0.029(2) 0.024(2) 0.0117(19) -0.0011(17) 0.0009(18) 0.0002(19)
C9 0.038(3) 0.017(2) 0.015(2) -0.0030(16) 0.0113(19) 0.0009(19)
N10 0.0256(19) 0.0147(18) 0.0181(18) -0.0031(14) 0.0123(15) 0.0009(14)
C11 0.0149(18) 0.0091(19) 0.0152(19) -0.0024(15) 0.0044(15) 0.0018(14)

loop_
_atom_type_symbol
_atom_type_description
_atom_type_scat_dispersion_real
_atom_type_scat_dispersion_imag
_atom_type_scat_source
C C 0.0033 0.0016 'International Tables Vol C Tables 4.2.6.8 and 6.1.1.4'
H H 0 0 'International Tables Vol C Tables 4.2.6.8 and 6.1.1.4'
N N 0.0061 0.0033 'International Tables Vol C Tables 4.2.6.8 and 6.1.1.4'
I I -0.4742 1.8119 'International Tables Vol C Tables 4.2.6.8 and 6.1.1.4'

loop_
_geom_angle_atom_site_label_1
_geom_angle_atom_site_label_2
_geom_angle_atom_site_label_3
_geom_angle
_geom_angle_site_symmetry_1
_geom_angle_site_symmetry_3
_geom_angle_publ_flag
N5 C1 C2 107.6(3) . . ?
N5 C1 I1 121.0(3) . . ?
C2 C1 I1 131.3(3) . . ?
C1 C2 C3 104.6(4) . . ?
C1 C2 H2 127.7 . . ?
C3 C2 H2 127.7 . . ?
N4 C3 C2 111.7(4) . . ?
N4 C3 H3 124.2 . . ?
C2 C3 H3 124.2 . . ?
C3 N4 N5 104.8(3) . . ?
C1 N5 N4 111.2(3) . . ?
C1 N5 C6 129.3(3) . . ?
N4 N5 C6 119.3(3) . . ?
C7 C6 C11 118.3(4) . . ?
C7 C6 N5 121.4(4) . . ?
C11 C6 N5 120.3(3) . . ?
C6 C7 C8 118.6(4) . . ?
C6 C7 H7 120.7 . . ?
C8 C7 H7 120.7 . . ?
C9 C8 C7 118.2(4) . . ?
C9 C8 H8 120.9 . . ?
C7 C8 H8 120.9 . . ?
N10 C9 C8 123.5(4) . . ?
N10 C9 H9 118.3 . . ?
C8 C9 H9 118.3 . . ?
C11 N10 C9 117.5(4) . . ?
N10 C11 C6 123.9(4) . . ?
N10 C11 I2 116.3(3) . . ?
C6 C11 I2 119.8(3) . . ?

loop_
_geom_bond_atom_site_label_1
_geom_bond_atom_site_label_2
_geom_bond_distance
_geom_bond_site_symmetry_2
_geom_bond_publ_flag
I1 C1 2.086(4) . ?
I2 C11 2.112(4) . ?
C1 N5 1.362(5) . ?
C1 C2 1.371(6) . ?
C2 C3 1.413(6) . ?
C2 H2 0.95 . ?
C3 N4 1.334(5) . ?
C3 H3 0.95 . ?
N4 N5 1.369(4) . ?
N5 C6 1.425(5) . ?
C6 C7 1.384(6) . ?
C6 C11 1.397(6) . ?
C7 C8 1.396(6) . ?
C7 H7 0.95 . ?
C8 C9 1.393(7) . ?
C8 H8 0.95 . ?
C9 N10 1.338(6) . ?
C9 H9 0.95 . ?
N10 C11 1.322(5) . ?

loop_
_geom_torsion_atom_site_label_1
_geom_torsion_atom_site_label_2
_geom_torsion_atom_site_label_3
_geom_torsion_atom_site_label_4
_geom_torsion
_geom_torsion_site_symmetry_1
_geom_torsion_site_symmetry_2
_geom_torsion_site_symmetry_3
_geom_torsion_site_symmetry_4
_geom_torsion_publ_flag
N5 C1 C2 C3 0.3(4) . . . . ?
I1 C1 C2 C3 -176.8(3) . . . . ?
C1 C2 C3 N4 -0.4(4) . . . . ?
C2 C3 N4 N5 0.4(4) . . . . ?
C2 C1 N5 N4 0.0(4) . . . . ?
I1 C1 N5 N4 177.4(2) . . . . ?
C2 C1 N5 C6 175.3(4) . . . . ?
I1 C1 N5 C6 -7.3(5) . . . . ?
C3 N4 N5 C1 -0.3(4) . . . . ?
C3 N4 N5 C6 -176.1(3) . . . . ?
C1 N5 C6 C7 88.5(5) . . . . ?
N4 N5 C6 C7 -96.4(4) . . . . ?
C1 N5 C6 C11 -93.5(5) . . . . ?
N4 N5 C6 C11 81.5(4) . . . . ?
C11 C6 C7 C8 -0.5(6) . . . . ?
N5 C6 C7 C8 177.5(4) . . . . ?
C6 C7 C8 C9 0.0(6) . . . . ?
C7 C8 C9 N10 0.6(7) . . . . ?
C8 C9 N10 C11 -0.6(6) . . . . ?
C9 N10 C11 C6 0.0(6) . . . . ?
C9 N10 C11 I2 -180.0(3) . . . . ?
C7 C6 C11 N10 0.5(6) . . . . ?
N5 C6 C11 N10 -177.5(4) . . . . ?
C7 C6 C11 I2 -179.5(3) . . . . ?
N5 C6 C11 I2 2.5(5) . . . . ?

loop_
_cod_related_entry_id
_cod_related_entry_database
_cod_related_entry_code
1 ChemSpider 26997489
